data_1001448
loop_
_publ_author_name
'Costentin, G'
'Borel, M M'
'Grandin, A'
'Leclaire, A'
'Raveau, B'

_publ_section_title
;
A molybdenum V diphosphate, BaMo~2~P~4~O~16~
;
_journal_coden_ASTM JSSCBI
_journal_name_full 'Journal of Solid State Chemistry'
_journal_page_first 83
_journal_page_last 87
_journal_paper_doi 10.1016/0022-4596(90)90296-A
_journal_volume 89
_journal_year 1990
_chemical_formula_structural 'Ba (Mo2 P4 O16)'
_chemical_formula_sum 'Ba Mo2 O16 P4'
_chemical_name_systematic 'Barium dimolybdo(V)tetraphosphate'
_space_group_IT_number 14
_symmetry_cell_setting monoclinic
_symmetry_Int_Tables_number 14
_symmetry_space_group_name_Hall '-P 2ybc'
_symmetry_space_group_name_H-M 'P 1 21/c 1'
_cell_angle_alpha 90
_cell_angle_beta 123.92(1)
_cell_angle_gamma 90
_cell_formula_units_Z 2
_cell_length_a 6.4394(4)
_cell_length_b 12.378(1)
_cell_length_c 9.1613(7)
_cell_volume 605.9
_refine_ls_R_factor_all 0.031
_cod_database_code 1001448

loop_
_symmetry_equiv_pos_as_xyz
x,y,z
-x,1/2+y,1/2-z
-x,-y,-z
x,1/2-y,1/2+z

loop_
_atom_site_label
_atom_site_type_symbol
_atom_site_symmetry_multiplicity
_atom_site_Wyckoff_symbol
_atom_site_fract_x
_atom_site_fract_y
_atom_site_fract_z
_atom_site_occupancy
_atom_site_attached_hydrogens
_atom_site_calc_flag
Ba1 Ba2+ 2 c 0. 0. 0.5 1. 0 d
Mo1 Mo5+ 4 e 0.45795(9) 0.18924(5) 0.16072(6) 1. 0 d
P1 P5+ 4 e 0.8753(3) 0.3066(2) 0.5674(2) 1. 0 d
P2 P5+ 4 e 0.6571(3) 0.4437(2) 0.2509(2) 1. 0 d
O1 O2- 4 e 0.3140(8) 0.1557(5) -0.0495(6) 1. 0 d
O2 O2- 4 e 0.8063(7) 0.1706(4) 0.1980(5) 1. 0 d
O3 O2- 4 e 0.4659(8) 0.3520(4) 0.1501(6) 1. 0 d
O4 O2- 4 e 0.1551(7) 0.2127(4) 0.1684(6) 1. 0 d
O5 O2- 4 e 0.5054(8) 0.0380(4) 0.2584(6) 1. 0 d
O6 O2- 4 e 0.7234(8) 0.2161(4) 0.4423(6) 1. 0 d
O7 O2- 4 e 0.8196(8) 0.4130(4) 0.4542(6) 1. 0 d
O8 O2- 4 e 0.8224(8) 0.4695(5) 0.1927(6) 1. 0 d

loop_
_atom_type_symbol
_atom_type_oxidation_number
Ba2+ 2.000
Mo5+ 5.000
P5+ 5.000
O2- -2.000
